data_7224622
loop_
_publ_author_name
'Kulmaczewski, Rafal'
'Halcrow, Malcolm A.'

_publ_section_title
;
 Structures and spin states of crystalline [Fe(NCS)2L2] and
 [FeL3]2+complexes (L = an annelated 1,10-phenanthroline derivative)
;
_journal_issue 14
_journal_name_full CrystEngComm
_journal_page_first 2570
_journal_paper_doi 10.1039/C6CE00163G
_journal_volume 18
_journal_year 2016
_chemical_formula_moiety 'C66 H36 Fe N12, 2(B F4), H2 O, 3(C H4 O)'
_chemical_formula_sum 'C69 H50 B2 F8 Fe N12 O4'
_chemical_formula_weight 1340.68
_chemical_name_systematic
'Tris[dipyrido[3,2-a:23-c]benzo[i]phenazine]iron(II) di-tetrafluoroborate hydrate tris-methanol solvate'
_space_group_IT_number 2
_symmetry_cell_setting triclinic
_symmetry_space_group_name_Hall '-P 1'
_symmetry_space_group_name_H-M 'P -1'
_atom_sites_solution_hydrogens geom
_atom_sites_solution_primary direct
_atom_sites_solution_secondary difmap
_audit_creation_method SHELXL-97
_audit_update_record
;
2015-10-12 deposited with the CCDC.
2016-03-14 downloaded from the CCDC.
;
_cell_angle_alpha 95.037(2)
_cell_angle_beta 98.452(2)
_cell_angle_gamma 93.612(2)
_cell_formula_units_Z 4
_cell_length_a 9.7973(2)
_cell_length_b 23.8139(8)
_cell_length_c 27.5891(6)
_cell_measurement_reflns_used 11572
_cell_measurement_temperature 120(2)
_cell_measurement_theta_max 72.86
_cell_measurement_theta_min 3.57
_cell_volume 6323.5(3)
_computing_cell_refinement 'CrysAlisPro, Agilent Technologies'
_computing_data_collection 'CrysAlisPro, Agilent Technologies'
_computing_data_reduction 'CrysAlisPro, Agilent Technologies'
_computing_molecular_graphics 'XSEED (Barbour, 2001)'
_computing_publication_material 'local program'
_computing_structure_refinement 'SHELXL-97 (Sheldrick, 1997)'
_computing_structure_solution 'SHELXS-97 (Sheldrick, 1990)'
_diffrn_ambient_temperature 120(2)
_diffrn_detector_area_resol_mean 5.3095
_diffrn_measured_fraction_theta_full 0.950
_diffrn_measured_fraction_theta_max 0.932
_diffrn_measurement_device_type 'SuperNova, Dual, Cu at zero, Atlas'
_diffrn_measurement_method '\w scans'
_diffrn_radiation_monochromator mirror
_diffrn_radiation_source 'SuperNova (Cu) X-ray Source'
_diffrn_radiation_type CuK\a
_diffrn_radiation_wavelength 1.54184
_diffrn_reflns_av_R_equivalents 0.0694
_diffrn_reflns_av_sigmaI/netI 0.0764
_diffrn_reflns_limit_h_max 12
_diffrn_reflns_limit_h_min -10
_diffrn_reflns_limit_k_max 29
_diffrn_reflns_limit_k_min -27
_diffrn_reflns_limit_l_max 30
_diffrn_reflns_limit_l_min -34
_diffrn_reflns_number 56368
_diffrn_reflns_theta_full 72.00
_diffrn_reflns_theta_max 74.00
_diffrn_reflns_theta_min 3.25
_diffrn_standards_decay_% 0
_diffrn_standards_interval_count 0
_diffrn_standards_interval_time 0
_diffrn_standards_number 0
_exptl_absorpt_coefficient_mu 2.631
_exptl_absorpt_correction_T_max 1.000
_exptl_absorpt_correction_T_min 0.605
_exptl_absorpt_correction_type multi-scan
_exptl_absorpt_process_details
; 
CrysAlisPro, Agilent Technologies,
Version 1.171.36.24 (release 03-12-2012 CrysAlis171 .NET)
Empirical absorption correction using spherical harmonics,
 implemented in SCALE3 ABSPACK scaling algorithm.
;
_exptl_crystal_colour 'dark red'
_exptl_crystal_density_diffrn 1.408
_exptl_crystal_density_method 'not measured'
_exptl_crystal_description plate
_exptl_crystal_F_000 2752
_exptl_crystal_recrystallization_method 'Re-crystallisation from solvent: methanol'
_exptl_crystal_size_max 0.28
_exptl_crystal_size_mid 0.23
_exptl_crystal_size_min 0.07
_refine_diff_density_max 1.021
_refine_diff_density_min -0.440
_refine_diff_density_rms 0.106
_refine_ls_extinction_method none
_refine_ls_goodness_of_fit_ref 1.036
_refine_ls_hydrogen_treatment constr
_refine_ls_matrix_type fullcycle
_refine_ls_number_parameters 1700
_refine_ls_number_reflns 23938
_refine_ls_number_restraints 10
_refine_ls_restrained_S_all 1.037
_refine_ls_R_factor_all 0.1237
_refine_ls_R_factor_gt 0.0851
_refine_ls_shift/su_max 0.076
_refine_ls_shift/su_mean 0.014
_refine_ls_structure_factor_coef Fsqd
_refine_ls_weighting_details 'calc w=1/[\s^2^(Fo^2^)+(0.1651P)^2^+0.9069P] where P=(Fo^2^+2Fc^2^)/3'
_refine_ls_weighting_scheme calc
_refine_ls_wR_factor_gt 0.2313
_refine_ls_wR_factor_ref 0.2698
_reflns_number_gt 15545
_reflns_number_total 23938
_reflns_threshold_expression >2sigma(I)
_cod_data_source_file c6ce00163g2.cif
_cod_data_source_block rk119f
_cod_depositor_comments 'Adding full bibliography for 7224614--7224625.cif.'
_cod_database_code 7224622

loop_
_symmetry_equiv_pos_as_xyz
'x, y, z'
'-x, -y, -z'

loop_
_atom_site_label
_atom_site_type_symbol
_atom_site_fract_x
_atom_site_fract_y
_atom_site_fract_z
_atom_site_U_iso_or_equiv
_atom_site_adp_type
_atom_site_occupancy
_atom_site_symmetry_multiplicity
_atom_site_calc_flag
_atom_site_refinement_flags
_atom_site_disorder_assembly
_atom_site_disorder_group
Fe1A Fe 0.24891(7) 0.07202(3) 0.23279(3) 0.03489(17) Uani 1 1 d . A 1
C2A C 0.1560(5) 0.1806(2) 0.22345(16) 0.0370(9) Uani 1 1 d . A 1
N3A N 0.1152(4) 0.13035(17) 0.23792(13) 0.0377(8) Uani 1 1 d . A 1
C4A C -0.0080(5) 0.1260(2) 0.25284(17) 0.0399(10) Uani 1 1 d . A 1
H4A H -0.0398 0.0907 0.2624 0.048 Uiso 1 1 calc R A 1
C5A C -0.0923(5) 0.1708(2) 0.25500(18) 0.0435(11) Uani 1 1 d . A 1
H5A H -0.1779 0.1663 0.2671 0.052 Uiso 1 1 calc R A 1
C6A C -0.0514(5) 0.2214(2) 0.23967(18) 0.0440(11) Uani 1 1 d . A 1
H6A H -0.1080 0.2523 0.2405 0.053 Uiso 1 1 calc R A 1
C7A C 0.0771(5) 0.2265(2) 0.22265(17) 0.0404(10) Uani 1 1 d . A 1
C8A C 0.2920(5) 0.1838(2) 0.20870(16) 0.0366(9) Uani 1 1 d . A 1
N9A N 0.3598(4) 0.13548(17) 0.21219(14) 0.0385(8) Uani 1 1 d . A 1
C10A C 0.4871(5) 0.1365(2) 0.20000(18) 0.0426(10) Uani 1 1 d . A 1
H10A H 0.5362 0.1035 0.2021 0.051 Uiso 1 1 calc R A 1
C11A C 0.5505(5) 0.1842(2) 0.18432(19) 0.0485(12) Uani 1 1 d . A 1
H11A H 0.6414 0.1833 0.1762 0.058 Uiso 1 1 calc R A 1
C12A C 0.4817(5) 0.2328(2) 0.18049(19) 0.0464(11) Uani 1 1 d . A 1
H12A H 0.5234 0.2655 0.1695 0.056 Uiso 1 1 calc R A 1
C13A C 0.3471(5) 0.2326(2) 0.19347(17) 0.0413(10) Uani 1 1 d . A 1
C14A C 0.1282(5) 0.2779(2) 0.20369(17) 0.0423(10) Uani 1 1 d . A 1
N15A N 0.0444(5) 0.31950(18) 0.19927(16) 0.0478(10) Uani 1 1 d . A 1
C16A C 0.0946(6) 0.3667(2) 0.18138(18) 0.0478(12) Uani 1 1 d . A 1
C17A C 0.2322(6) 0.3725(2) 0.16992(19) 0.0490(12) Uani 1 1 d . A 1
N18A N 0.3166(5) 0.32889(18) 0.17492(15) 0.0469(10) Uani 1 1 d . A 1
C19A C 0.2662(5) 0.2824(2) 0.19049(17) 0.0413(10) Uani 1 1 d . A 1
C20A C 0.0071(7) 0.4108(2) 0.1746(2) 0.0581(14) Uani 1 1 d . A 1
H20A H -0.0841 0.4067 0.1823 0.070 Uiso 1 1 calc R A 1
C21A C 0.0528(7) 0.4604(3) 0.1566(2) 0.0605(15) Uani 1 1 d . A 1
C22A C 0.1920(7) 0.4668(2) 0.1458(2) 0.0576(14) Uani 1 1 d . A 1
C23A C 0.2804(6) 0.4224(2) 0.1528(2) 0.0540(13) Uani 1 1 d . A 1
H23A H 0.3724 0.4266 0.1459 0.065 Uiso 1 1 calc R A 1
C24A C -0.0357(8) 0.5049(3) 0.1484(2) 0.0694(17) Uani 1 1 d . A 1
H24A H -0.1283 0.5008 0.1548 0.083 Uiso 1 1 calc RD A 1
C25A C 0.0106(9) 0.5528(3) 0.1315(3) 0.077(2) Uani 1 1 d . A 1
H25A H -0.0494 0.5822 0.1261 0.092 Uiso 1 1 calc R A 1
C26A C 0.1475(9) 0.5596(3) 0.1219(3) 0.0732(19) Uani 1 1 d . A 1
H26A H 0.1790 0.5936 0.1101 0.088 Uiso 1 1 calc R A 1
C27A C 0.2342(7) 0.5186(3) 0.1291(2) 0.0689(17) Uani 1 1 d . A 1
H27A H 0.3265 0.5246 0.1227 0.083 Uiso 1 1 calc RD A 1
C28A C 0.3567(4) -0.0147(2) 0.17648(16) 0.0351(9) Uani 1 1 d . A 1
N29A N 0.3799(4) 0.01283(17) 0.22276(14) 0.0391(8) Uani 1 1 d . A 1
C30A C 0.4785(5) -0.0057(2) 0.25577(18) 0.0434(11) Uani 1 1 d . A 1
H30A H 0.4960 0.0128 0.2883 0.052 Uiso 1 1 calc R A 1
C31A C 0.5550(5) -0.0503(2) 0.2441(2) 0.0466(12) Uani 1 1 d . A 1
H31A H 0.6223 -0.0624 0.2686 0.056 Uiso 1 1 calc R A 1
C32A C 0.5337(5) -0.0772(2) 0.1971(2) 0.0438(11) Uani 1 1 d . A 1
H32A H 0.5876 -0.1073 0.1885 0.053 Uiso 1 1 calc R A 1
C33A C 0.4304(5) -0.0592(2) 0.16186(18) 0.0394(10) Uani 1 1 d . A 1
C34A C 0.2471(4) 0.00581(19) 0.14279(16) 0.0339(9) Uani 1 1 d . A 1
N35A N 0.1788(4) 0.04812(17) 0.16246(13) 0.0358(8) Uani 1 1 d . A 1
C36A C 0.0788(4) 0.0691(2) 0.13205(17) 0.0384(10) Uani 1 1 d . A 1
H36A H 0.0302 0.0990 0.1448 0.046 Uiso 1 1 calc R A 1
C37A C 0.0439(5) 0.0488(2) 0.08280(17) 0.0415(10) Uani 1 1 d . A 1
H37A H -0.0259 0.0654 0.0623 0.050 Uiso 1 1 calc R A 1
C38A C 0.1097(5) 0.0052(2) 0.06374(17) 0.0412(10) Uani 1 1 d . A 1
H38A H 0.0840 -0.0098 0.0304 0.049 Uiso 1 1 calc R A 1
C39A C 0.2165(4) -0.0172(2) 0.09440(16) 0.0369(9) Uani 1 1 d . A 1
C40A C 0.3994(5) -0.0852(2) 0.11148(18) 0.0412(10) Uani 1 1 d . A 1
N41A N 0.4687(4) -0.12813(18) 0.09791(17) 0.0473(10) Uani 1 1 d . A 1
C42A C 0.4326(6) -0.1532(2) 0.0509(2) 0.0511(12) Uani 1 1 d . A 1
C43A C 0.3196(6) -0.1339(2) 0.0185(2) 0.0520(13) Uani 1 1 d . A 1
N44A N 0.2522(4) -0.08860(18) 0.03208(15) 0.0446(9) Uani 1 1 d . A 1
C45A C 0.2905(5) -0.0646(2) 0.07765(17) 0.0399(10) Uani 1 1 d . A 1
C46A C 0.5002(7) -0.1995(2) 0.0359(2) 0.0631(16) Uani 1 1 d . A 1
H46A H 0.5763 -0.2111 0.0572 0.076 Uiso 1 1 calc R A 1
C47A C 0.4570(8) -0.2290(3) -0.0102(3) 0.072(2) Uani 1 1 d . A 1
C48A C 0.3374(8) -0.2122(3) -0.0425(3) 0.0691(18) Uani 1 1 d . A 1
C49A C 0.2768(7) -0.1638(3) -0.0284(2) 0.0584(14) Uani 1 1 d . A 1
H49A H 0.2050 -0.1505 -0.0505 0.070 Uiso 1 1 calc R A 1
C50A C 0.5166(10) -0.2787(3) -0.0267(3) 0.085(2) Uani 1 1 d . A 1
H50A H 0.5951 -0.2905 -0.0068 0.102 Uiso 1 1 calc R A 1
C51A C 0.4666(12) -0.3096(3) -0.0692(3) 0.095(3) Uani 1 1 d . A 1
H51A H 0.5120 -0.3417 -0.0795 0.114 Uiso 1 1 calc R A 1
C52A C 0.3456(12) -0.2948(3) -0.0990(3) 0.099(3) Uani 1 1 d . A 1
H52A H 0.3060 -0.3189 -0.1275 0.118 Uiso 1 1 calc R A 1
C53A C 0.2854(10) -0.2460(3) -0.0871(3) 0.083(2) Uani 1 1 d . A 1
H53A H 0.2092 -0.2349 -0.1086 0.099 Uiso 1 1 calc R A 1
C54A C 0.2770(5) 0.05214(19) 0.33218(17) 0.0368(9) Uani 1 1 d . A 1
N55A N 0.3310(4) 0.08655(17) 0.30269(14) 0.0389(8) Uani 1 1 d . A 1
C56A C 0.4399(5) 0.1228(2) 0.32288(18) 0.0423(10) Uani 1 1 d . A 1
H56A H 0.4781 0.1481 0.3028 0.051 Uiso 1 1 calc R A 1
C57A C 0.4977(5) 0.1243(2) 0.37189(19) 0.0484(12) Uani 1 1 d . A 1
H57A H 0.5764 0.1495 0.3847 0.058 Uiso 1 1 calc R A 1
C58A C 0.4411(5) 0.0893(2) 0.40229(18) 0.0469(11) Uani 1 1 d . A 1
H58A H 0.4796 0.0902 0.4360 0.056 Uiso 1 1 calc R A 1
C59A C 0.3249(5) 0.0522(2) 0.38213(17) 0.0415(10) Uani 1 1 d . A 1
C60A C 0.1619(4) 0.0133(2) 0.30824(16) 0.0363(9) Uani 1 1 d . A 1
N61A N 0.1287(4) 0.01600(16) 0.25908(13) 0.0349(8) Uani 1 1 d . A 1
C62A C 0.0181(4) -0.0177(2) 0.23525(17) 0.0380(10) Uani 1 1 d . A 1
H62A H -0.0079 -0.0164 0.2008 0.046 Uiso 1 1 calc R A 1
C63A C -0.0580(5) -0.0539(2) 0.25960(18) 0.0396(10) Uani 1 1 d . A 1
H63A H -0.1351 -0.0768 0.2417 0.048 Uiso 1 1 calc R A 1
C64A C -0.0234(5) -0.0572(2) 0.30910(18) 0.0418(10) Uani 1 1 d . A 1
H64A H -0.0758 -0.0818 0.3259 0.050 Uiso 1 1 calc R A 1
C65A C 0.0914(5) -0.0231(2) 0.33440(17) 0.0381(10) Uani 1 1 d . A 1
C66A C 0.2544(5) 0.0150(2) 0.41139(17) 0.0414(10) Uani 1 1 d . A 1
N67A N 0.2982(4) 0.01817(19) 0.45885(15) 0.0457(9) Uani 1 1 d . A 1
C68A C 0.2259(5) -0.0149(2) 0.48555(18) 0.0445(11) Uani 1 1 d . A 1
C69A C 0.1075(5) -0.0509(2) 0.46299(18) 0.0429(10) Uani 1 1 d . A 1
N70A N 0.0651(4) -0.05397(18) 0.41315(14) 0.0433(9) Uani 1 1 d . A 1
C71A C 0.1363(5) -0.0218(2) 0.38842(17) 0.0421(10) Uani 1 1 d . A 1
C72A C 0.2662(5) -0.0114(2) 0.53659(18) 0.0453(11) Uani 1 1 d . A 1
H72A H 0.3447 0.0127 0.5516 0.054 Uiso 1 1 calc R A 1
C73A C 0.1920(5) -0.0431(2) 0.56554(19) 0.0446(11) Uani 1 1 d . A 1
C74A C 0.0722(5) -0.0793(2) 0.54246(18) 0.0445(11) Uani 1 1 d . A 1
C75A C 0.0329(6) -0.0827(2) 0.49129(18) 0.0470(11) Uani 1 1 d . A 1
H75A H -0.0452 -0.1069 0.4760 0.056 Uiso 1 1 calc R A 1
C76A C 0.2300(5) -0.0387(2) 0.61786(18) 0.0455(11) Uani 1 1 d . A 1
H76A H 0.3064 -0.0137 0.6332 0.055 Uiso 1 1 calc R A 1
C77A C 0.1581(6) -0.0700(2) 0.64579(19) 0.0484(12) Uani 1 1 d . A 1
H77A H 0.1855 -0.0674 0.6804 0.058 Uiso 1 1 calc R A 1
C78A C 0.0414(6) -0.1067(2) 0.6231(2) 0.0537(13) Uani 1 1 d . A 1
H78A H -0.0083 -0.1286 0.6429 0.064 Uiso 1 1 calc R A 1
C79A C -0.0001(6) -0.1110(2) 0.5734(2) 0.0533(13) Uani 1 1 d . A 1
H79A H -0.0786 -0.1356 0.5592 0.064 Uiso 1 1 calc R A 1
Fe1B Fe 0.44098(7) 0.69912(3) 0.23109(3) 0.03716(18) Uani 1 1 d . B 1
C2B C 0.2854(4) 0.77744(19) 0.18371(16) 0.0358(9) Uani 1 1 d . B 1
N3B N 0.3530(4) 0.77043(16) 0.22930(14) 0.0362(8) Uani 1 1 d . B 1
C4B C 0.3457(5) 0.8096(2) 0.26591(17) 0.0402(10) Uani 1 1 d . B 1
H4B H 0.3946 0.8056 0.2976 0.048 Uiso 1 1 calc R B 1
C5B C 0.2689(5) 0.8564(2) 0.25960(18) 0.0418(10) Uani 1 1 d . B 1
H5B H 0.2671 0.8840 0.2865 0.050 Uiso 1 1 calc R B 1
C6B C 0.1957(5) 0.8625(2) 0.21403(18) 0.0405(10) Uani 1 1 d . B 1
H6B H 0.1419 0.8940 0.2092 0.049 Uiso 1 1 calc R B 1
C7B C 0.2018(4) 0.82150(19) 0.17487(16) 0.0358(9) Uani 1 1 d . B 1
C8B C 0.3048(4) 0.73616(19) 0.14427(16) 0.0346(9) Uani 1 1 d . B 1
N9B N 0.3939(4) 0.69661(16) 0.15839(14) 0.0371(8) Uani 1 1 d . B 1
C10B C 0.4270(5) 0.6603(2) 0.12297(18) 0.0401(10) Uani 1 1 d . B 1
H10B H 0.4908 0.6331 0.1318 0.048 Uiso 1 1 calc R B 1
C11B C 0.3715(5) 0.6610(2) 0.07374(19) 0.0451(11) Uani 1 1 d . B 1
H11B H 0.3993 0.6352 0.0495 0.054 Uiso 1 1 calc R B 1
C12B C 0.2756(5) 0.6992(2) 0.05997(18) 0.0424(10) Uani 1 1 d . B 1
H12B H 0.2340 0.6989 0.0266 0.051 Uiso 1 1 calc R B 1
C13B C 0.2412(4) 0.73830(19) 0.09608(16) 0.0345(9) Uani 1 1 d . B 1
C14B C 0.1221(4) 0.82268(19) 0.12547(16) 0.0342(9) Uani 1 1 d . B 1
N15B N 0.0343(4) 0.86141(16) 0.11981(14) 0.0378(8) Uani 1 1 d . B 1
C16B C -0.0447(4) 0.8600(2) 0.07429(17) 0.0374(9) Uani 1 1 d . B 1
C17B C -0.0284(4) 0.8182(2) 0.03568(17) 0.0376(10) Uani 1 1 d . B 1
N18B N 0.0656(4) 0.77862(17) 0.04217(14) 0.0387(8) Uani 1 1 d . B 1
C19B C 0.1393(4) 0.78043(19) 0.08660(17) 0.0358(9) Uani 1 1 d . B 1
C20B C -0.1424(4) 0.9001(2) 0.06695(17) 0.0377(9) Uani 1 1 d . B 1
H20B H -0.1504 0.9283 0.0927 0.045 Uiso 1 1 calc R B 1
C21B C -0.2278(5) 0.8982(2) 0.02175(17) 0.0396(10) Uani 1 1 d . B 1
C22B C -0.2145(5) 0.8564(2) -0.01706(18) 0.0419(10) Uani 1 1 d . B 1
C23B C -0.1143(5) 0.8176(2) -0.00995(18) 0.0428(10) Uani 1 1 d . B 1
H23B H -0.1041 0.7904 -0.0362 0.051 Uiso 1 1 calc R B 1
C24B C -0.3307(5) 0.9382(2) 0.01402(18) 0.0449(11) Uani 1 1 d . B 1
H24B H -0.3387 0.9670 0.0393 0.054 Uiso 1 1 calc R B 1
C25B C -0.4162(5) 0.9347(2) -0.02969(19) 0.0472(12) Uani 1 1 d . B 1
H25B H -0.4847 0.9610 -0.0346 0.057 Uiso 1 1 calc R B 1
C26B C -0.4053(5) 0.8927(3) -0.06782(19) 0.0512(13) Uani 1 1 d . B 1
H26B H -0.4673 0.8907 -0.0979 0.061 Uiso 1 1 calc R B 1
C27B C -0.3080(5) 0.8553(2) -0.06219(18) 0.0477(12) Uani 1 1 d . B 1
H27B H -0.3013 0.8278 -0.0886 0.057 Uiso 1 1 calc R B 1
C28B C 0.4188(4) 0.58384(19) 0.24341(16) 0.0359(9) Uani 1 1 d . B 1
N29B N 0.5101(4) 0.62274(17) 0.22996(14) 0.0402(9) Uani 1 1 d . B 1
C30B C 0.6333(5) 0.6061(2) 0.22208(19) 0.0427(10) Uani 1 1 d . B 1
H30B H 0.6986 0.6326 0.2127 0.051 Uiso 1 1 calc R B 1
C31B C 0.6684(5) 0.5512(2) 0.2273(2) 0.0481(12) Uani 1 1 d . B 1
H31B H 0.7555 0.5404 0.2201 0.058 Uiso 1 1 calc R B 1
C32B C 0.5784(5) 0.5121(2) 0.24270(19) 0.0452(11) Uani 1 1 d . B 1
H32B H 0.6038 0.4748 0.2473 0.054 Uiso 1 1 calc R B 1
C33B C 0.4491(5) 0.5285(2) 0.25142(18) 0.0411(10) Uani 1 1 d . B 1
C34B C 0.2835(4) 0.6023(2) 0.24723(18) 0.0393(10) Uani 1 1 d . B 1
N35B N 0.2644(4) 0.65624(17) 0.23621(15) 0.0395(8) Uani 1 1 d . B 1
C36B C 0.1388(5) 0.6745(2) 0.2377(2) 0.0462(11) Uani 1 1 d . B 1
H36B H 0.1220 0.7112 0.2285 0.055 Uiso 1 1 calc R B 1
C37B C 0.0315(5) 0.6422(2) 0.2521(2) 0.0520(13) Uani 1 1 d . B 1
H37B H -0.0558 0.6571 0.2532 0.062 Uiso 1 1 calc R B 1
C38B C 0.0523(5) 0.5886(2) 0.2648(2) 0.0516(13) Uani 1 1 d . B 1
H3B8 H -0.0198 0.5662 0.2751 0.062 Uiso 1 1 calc R B 1
C39B C 0.1814(5) 0.5674(2) 0.26229(19) 0.0439(11) Uani 1 1 d . B 1
C40B C 0.3469(5) 0.4914(2) 0.26944(18) 0.0416(10) Uani 1 1 d . B 1
N41B N 0.3813(4) 0.44081(17) 0.28076(16) 0.0447(9) Uani 1 1 d . B 1
C42B C 0.2850(5) 0.4077(2) 0.29900(18) 0.0449(11) Uani 1 1 d . B 1
C43B C 0.1528(6) 0.4277(2) 0.3050(2) 0.0515(12) Uani 1 1 d . B 1
N44B N 0.1187(4) 0.47981(19) 0.29216(18) 0.0503(10) Uani 1 1 d . B 1
C45B C 0.2141(5) 0.5108(2) 0.27531(18) 0.0438(11) Uani 1 1 d . B 1
C46B C 0.3172(5) 0.3547(2) 0.31246(19) 0.0492(12) Uani 1 1 d . B 1
H46B H 0.4039 0.3412 0.3077 0.059 Uiso 1 1 calc R B 1
C47B C 0.2229(5) 0.3211(2) 0.33289(19) 0.0486(12) Uani 1 1 d . B 1
C48B C 0.0919(6) 0.3409(2) 0.3396(2) 0.0527(13) Uani 1 1 d . B 1
C49B C 0.0575(6) 0.3939(2) 0.3242(2) 0.0562(13) Uani 1 1 d . B 1
H49B H -0.0314 0.4065 0.3270 0.067 Uiso 1 1 calc R B 1
C50B C 0.2542(6) 0.2673(2) 0.3488(2) 0.0537(13) Uani 1 1 d . B 1
H50B H 0.3398 0.2528 0.3438 0.064 Uiso 1 1 calc R B 1
C51B C 0.1648(6) 0.2364(3) 0.3707(2) 0.0598(15) Uani 1 1 d . B 1
H51B H 0.1897 0.2014 0.3820 0.072 Uiso 1 1 calc R B 1
C52B C 0.0352(6) 0.2558(3) 0.3769(2) 0.0625(15) Uani 1 1 d . B 1
H52B H -0.0275 0.2334 0.3918 0.075 Uiso 1 1 calc R B 1
C53B C -0.0010(7) 0.3064(3) 0.3618(2) 0.0617(15) Uani 1 1 d . B 1
H53B H -0.0891 0.3188 0.3661 0.074 Uiso 1 1 calc R B 1
C54B C 0.6984(5) 0.7446(2) 0.28236(17) 0.0404(10) Uani 1 1 d . B 1
N55B N 0.6267(4) 0.73917(16) 0.23590(14) 0.0363(8) Uani 1 1 d . B 1
C56B C 0.6849(5) 0.7618(2) 0.20071(18) 0.0403(10) Uani 1 1 d . B 1
H56B H 0.6346 0.7591 0.1683 0.048 Uiso 1 1 calc R B 1
C57B C 0.8183(5) 0.7894(2) 0.21004(18) 0.0449(11) Uani 1 1 d . B 1
H57B H 0.8571 0.8055 0.1844 0.054 Uiso 1 1 calc R B 1
C58B C 0.8918(5) 0.7928(2) 0.25642(18) 0.0417(10) Uani 1 1 d . B 1
H58B H 0.9830 0.8106 0.2630 0.050 Uiso 1 1 calc R B 1
C59B C 0.8324(5) 0.7700(2) 0.29402(18) 0.0426(10) Uani 1 1 d . B 1
C60B C 0.6246(5) 0.7251(2) 0.31988(18) 0.0439(11) Uani 1 1 d . B 1
N61B N 0.4905(4) 0.70606(18) 0.30419(14) 0.0416(9) Uani 1 1 d . B 1
C62B C 0.4150(5) 0.6910(2) 0.3384(2) 0.0493(12) Uani 1 1 d . B 1
H62B H 0.3204 0.6784 0.3282 0.059 Uiso 1 1 calc R B 1
C63B C 0.4686(6) 0.6931(3) 0.3881(2) 0.0565(14) Uani 1 1 d . B 1
H63B H 0.4109 0.6826 0.4112 0.068 Uiso 1 1 calc R B 1
C64B C 0.6059(6) 0.7106(3) 0.4037(2) 0.0567(14) Uani 1 1 d . B 1
H64B H 0.6454 0.7107 0.4373 0.068 Uiso 1 1 calc R B 1
C65B C 0.6861(5) 0.7282(2) 0.36917(18) 0.0482(12) Uani 1 1 d . B 1
C66B C 0.9041(5) 0.7711(2) 0.34484(19) 0.0463(11) Uani 1 1 d . B 1
N67B N 1.0343(4) 0.7918(2) 0.35515(16) 0.0510(10) Uani 1 1 d . B 1
C68B C 1.0985(6) 0.7882(3) 0.4025(2) 0.0567(14) Uani 1 1 d . B 1
C69B C 1.0284(6) 0.7639(3) 0.4376(2) 0.0629(15) Uani 1 1 d . B 1
N70B N 0.8919(5) 0.7457(2) 0.42703(17) 0.0609(12) Uani 1 1 d . B 1
C71B C 0.8317(6) 0.7491(2) 0.38179(19) 0.0515(12) Uani 1 1 d . B 1
C72B C 1.2400(6) 0.8062(3) 0.4149(2) 0.0604(15) Uani 1 1 d . B 1
H72B H 1.2862 0.8253 0.3924 0.072 Uiso 1 1 calc R B 1
C73B C 1.3124(6) 0.7958(3) 0.4607(2) 0.0668(17) Uani 1 1 d . B 1
C74B C 1.2424(7) 0.7686(3) 0.4946(2) 0.0704(18) Uani 1 1 d . B 1
C75B C 1.1008(7) 0.7556(3) 0.4836(2) 0.0730(19) Uani 1 1 d . B 1
H75B H 1.0524 0.7408 0.5077 0.088 Uiso 1 1 calc R B 1
C76B C 1.4603(7) 0.8099(4) 0.4724(3) 0.079(2) Uani 1 1 d . B 1
H76B H 1.5088 0.8302 0.4513 0.094 Uiso 1 1 calc R B 1
C77B C 1.5283(7) 0.7926(4) 0.5157(3) 0.084(2) Uani 1 1 d . B 1
H77B H 1.6257 0.8006 0.5234 0.101 Uiso 1 1 calc R B 1
C78B C 1.4599(8) 0.7640(4) 0.5486(3) 0.088(2) Uani 1 1 d . B 1
H78B H 1.5113 0.7521 0.5774 0.106 Uiso 1 1 calc R B 1
C79B C 1.3210(8) 0.7534(4) 0.5395(2) 0.083(2) Uani 1 1 d . B 1
H79B H 1.2745 0.7357 0.5627 0.100 Uiso 1 1 calc R B 1
B80 B 0.6421(7) 0.2624(3) 0.3153(3) 0.0607(17) Uani 1 1 d . C 1
F81 F 0.7073(4) 0.21705(17) 0.32861(16) 0.0792(11) Uani 1 1 d . C 1
F82 F 0.6439(4) 0.30270(18) 0.35475(14) 0.0774(10) Uani 1 1 d . C 1
F83 F 0.7110(4) 0.2890(2) 0.27980(17) 0.0877(12) Uani 1 1 d . C 1
F84 F 0.5079(4) 0.24788(17) 0.29338(14) 0.0739(10) Uani 1 1 d . C 1
B85 B 0.7308(5) 0.0474(3) 0.1542(2) 0.0435(12) Uani 1 1 d . D 1
F86 F 0.7799(3) 0.09956(13) 0.14149(12) 0.0543(7) Uani 1 1 d . D 1
F87 F 0.7286(3) 0.05213(14) 0.20500(10) 0.0515(7) Uani 1 1 d . D 1
F88 F 0.8164(3) 0.00606(13) 0.14255(10) 0.0500(7) Uani 1 1 d . D 1
F89 F 0.5975(3) 0.03301(14) 0.12938(11) 0.0557(8) Uani 1 1 d . D 1
B90 B 0.8537(7) 0.6918(3) 0.1114(2) 0.0541(15) Uani 1 1 d . E 1
F91 F 0.9739(4) 0.70934(18) 0.14455(16) 0.0781(11) Uani 1 1 d . E 1
F92 F 0.7694(4) 0.65821(15) 0.13596(14) 0.0676(9) Uani 1 1 d . E 1
F93 F 0.8908(6) 0.66074(17) 0.07195(16) 0.0958(14) Uani 1 1 d . E 1
F94 F 0.7877(4) 0.73874(15) 0.09797(13) 0.0686(9) Uani 1 1 d . E 1
B95 B 0.6123(7) 0.8811(3) 0.3649(3) 0.0596(16) Uani 1 1 d . . .
F96 F 0.5398(4) 0.92814(16) 0.35915(15) 0.0759(10) Uani 1 1 d . . .
F97 F 0.7031(5) 0.88701(19) 0.40870(17) 0.1015(16) Uani 1 1 d . . .
F98 F 0.5208(5) 0.83417(17) 0.36538(13) 0.0848(12) Uani 1 1 d . . .
F99 F 0.6820(4) 0.87126(17) 0.32494(16) 0.0805(11) Uani 1 1 d . . .
C100 C 0.1087(11) 0.3343(5) 0.0462(5) 0.090(3) Uiso 0.70 1 d PD . .
H10C H 0.1201 0.3475 0.0143 0.135 Uiso 0.70 1 calc PR . .
H10D H 0.1759 0.3065 0.0545 0.135 Uiso 0.70 1 calc PR . .
H10E H 0.1241 0.3665 0.0716 0.135 Uiso 0.70 1 calc PR . .
O101 O -0.0252(7) 0.3093(3) 0.0437(3) 0.0828(19) Uiso 0.70 1 d PD . .
H101 H -0.0217 0.2746 0.0469 0.099 Uiso 0.70 1 calc PR . .
C102 C 0.8654(13) 0.4345(5) 0.0228(5) 0.083(3) Uiso 0.60 1 d PD . .
H10F H 0.8042 0.4633 0.0116 0.124 Uiso 0.60 1 calc PR . .
H10G H 0.8935 0.4134 -0.0058 0.124 Uiso 0.60 1 calc PR . .
H10H H 0.9477 0.4528 0.0442 0.124 Uiso 0.60 1 calc PR . .
O103 O 0.7963(9) 0.3978(4) 0.0486(3) 0.084(2) Uiso 0.60 1 d PD . .
H103 H 0.8493 0.3735 0.0587 0.101 Uiso 0.60 1 calc PR . .
C104 C 0.590(3) 0.4586(11) 0.0832(7) 0.138(8) Uiso 0.50 1 d PD F 1
H10I H 0.6128 0.4992 0.0834 0.208 Uiso 0.50 1 calc PR F 1
H10J H 0.4895 0.4510 0.0799 0.208 Uiso 0.50 1 calc PR F 1
H10K H 0.6242 0.4383 0.0555 0.208 Uiso 0.50 1 calc PR F 1
O105 O 0.6501(10) 0.4410(4) 0.1256(4) 0.075(2) Uiso 0.50 1 d PD F 1
H105 H 0.5914 0.4216 0.1377 0.090 Uiso 0.50 1 calc PR F 1
C106 C 0.579(3) 0.5220(19) 0.090(2) 0.15(2) Uiso 0.25 1 d PD G 3
H10L H 0.5669 0.5346 0.1233 0.228 Uiso 0.25 1 calc PRD G 3
H10M H 0.6510 0.4951 0.0903 0.228 Uiso 0.25 1 calc PRD G 3
H10N H 0.4918 0.5036 0.0716 0.228 Uiso 0.25 1 calc PRD G 3
O107 O 0.619(2) 0.5682(9) 0.0661(9) 0.083(6) Uiso 0.25 1 d PD G 3
H107 H 0.5624 0.5699 0.0403 0.099 Uiso 0.25 1 calc PR G 3
C108 C 0.650(3) 0.5810(14) 0.0339(9) 0.084(8) Uiso 0.25 1 d PD H 1
H10O H 0.7330 0.5715 0.0549 0.125 Uiso 0.25 1 calc PR H 1
H10P H 0.5674 0.5657 0.0461 0.125 Uiso 0.25 1 calc PR H 1
H10Q H 0.6487 0.6222 0.0346 0.125 Uiso 0.25 1 calc PR H 1
O109 O 0.649(2) 0.5582(9) -0.0134(7) 0.084(5) Uiso 0.25 1 d PD H 1
H109 H 0.7273 0.5463 -0.0160 0.100 Uiso 0.25 1 calc PR H 1
O110 O 0.6005(15) 0.5541(7) 0.0932(6) 0.089(4) Uiso 0.40 1 d P I 2
C111 C 0.959(3) 0.6175(15) 0.3751(10) 0.114(10) Uiso 0.30 1 d PD J 1
H11C H 1.0472 0.6285 0.3647 0.171 Uiso 0.30 1 calc PR J 1
H11D H 0.9563 0.5777 0.3817 0.171 Uiso 0.30 1 calc PR J 1
H11E H 0.9486 0.6411 0.4051 0.171 Uiso 0.30 1 calc PR J 1
O112 O 0.8474(12) 0.6251(5) 0.3368(4) 0.047(3) Uiso 0.30 1 d PD J 1
H112 H 0.7960 0.5950 0.3301 0.057 Uiso 0.30 1 calc PR J 1
C113 C 0.655(4) 0.5588(18) 0.3686(16) 0.091(11) Uiso 0.20 1 d PD K 2
H11F H 0.6389 0.5739 0.4012 0.137 Uiso 0.20 1 calc PR K 2
H11G H 0.6703 0.5185 0.3688 0.137 Uiso 0.20 1 calc PR K 2
H11H H 0.5749 0.5636 0.3441 0.137 Uiso 0.20 1 calc PR K 2
O114 O 0.775(3) 0.5885(15) 0.3564(13) 0.107(10) Uiso 0.20 1 d PD K 2
H114 H 0.8364 0.5939 0.3814 0.128 Uiso 0.20 1 calc PR K 2
C115 C 0.368(5) 0.5054(15) 0.4074(15) 0.093(12) Uiso 0.20 1 d PD . .
H11I H 0.4538 0.5092 0.4313 0.139 Uiso 0.20 1 calc PR . .
H11J H 0.3662 0.4706 0.3854 0.139 Uiso 0.20 1 calc PR . .
H11K H 0.2883 0.5037 0.4249 0.139 Uiso 0.20 1 calc PR . .
O116 O 0.364(3) 0.5515(12) 0.3801(11) 0.096(8) Uiso 0.20 1 d PD . .
H116 H 0.3926 0.5431 0.3533 0.115 Uiso 0.20 1 calc PR . .
O117 O 0.6239(6) 0.3749(3) 0.2069(3) 0.0815(18) Uani 0.80 1 d P . .
O118 O 0.134(3) 0.6167(14) 0.3947(12) 0.105(9) Uiso 0.20 1 d P L 2

loop_
_atom_site_aniso_label
_atom_site_aniso_U_11
_atom_site_aniso_U_22
_atom_site_aniso_U_33
_atom_site_aniso_U_23
_atom_site_aniso_U_13
_atom_site_aniso_U_12
Fe1A 0.0299(3) 0.0422(4) 0.0338(3) 0.0074(3) 0.0036(3) 0.0105(3)
C2A 0.035(2) 0.046(3) 0.031(2) 0.0051(18) 0.0037(18) 0.0097(19)
N3A 0.0353(18) 0.045(2) 0.0344(18) 0.0099(15) 0.0017(16) 0.0116(16)
C4A 0.031(2) 0.049(3) 0.041(2) 0.007(2) 0.0078(19) 0.0087(19)
C5A 0.039(2) 0.052(3) 0.044(2) 0.007(2) 0.016(2) 0.015(2)
C6A 0.039(2) 0.048(3) 0.046(3) 0.008(2) 0.006(2) 0.014(2)
C7A 0.039(2) 0.046(3) 0.037(2) 0.0060(19) 0.0034(19) 0.012(2)
C8A 0.035(2) 0.046(3) 0.032(2) 0.0076(18) 0.0050(18) 0.0139(19)
N9A 0.0328(18) 0.047(2) 0.0361(18) 0.0053(16) 0.0026(16) 0.0093(16)
C10A 0.035(2) 0.051(3) 0.043(2) 0.010(2) 0.004(2) 0.014(2)
C11A 0.038(2) 0.060(3) 0.051(3) 0.011(2) 0.012(2) 0.010(2)
C12A 0.044(3) 0.051(3) 0.048(3) 0.009(2) 0.013(2) 0.009(2)
C13A 0.044(2) 0.046(3) 0.035(2) 0.0067(19) 0.004(2) 0.013(2)
C14A 0.043(2) 0.047(3) 0.038(2) 0.0027(19) 0.007(2) 0.014(2)
N15A 0.054(2) 0.045(2) 0.047(2) 0.0073(18) 0.008(2) 0.0160(19)
C16A 0.057(3) 0.045(3) 0.043(2) 0.005(2) 0.005(2) 0.014(2)
C17A 0.056(3) 0.048(3) 0.042(2) 0.006(2) 0.000(2) 0.008(2)
N18A 0.054(2) 0.045(2) 0.042(2) 0.0074(17) 0.0044(19) 0.0067(19)
C19A 0.039(2) 0.045(3) 0.040(2) 0.0071(19) 0.003(2) 0.007(2)
C20A 0.076(4) 0.043(3) 0.060(3) 0.008(2) 0.016(3) 0.020(3)
C21A 0.080(4) 0.050(3) 0.050(3) 0.003(2) 0.002(3) 0.016(3)
C22A 0.080(4) 0.043(3) 0.045(3) 0.002(2) -0.003(3) 0.005(3)
C23A 0.063(3) 0.049(3) 0.047(3) 0.006(2) -0.001(3) 0.002(3)
C24A 0.094(5) 0.047(3) 0.069(4) 0.005(3) 0.012(4) 0.027(3)
C25A 0.109(6) 0.042(3) 0.075(4) 0.005(3) -0.008(4) 0.022(3)
C26A 0.103(6) 0.042(3) 0.070(4) 0.010(3) -0.005(4) 0.001(3)
C27A 0.091(5) 0.048(3) 0.061(4) 0.007(3) -0.006(3) -0.003(3)
C28A 0.0255(19) 0.043(2) 0.040(2) 0.0103(18) 0.0085(18) 0.0107(17)
N29A 0.0304(17) 0.048(2) 0.039(2) 0.0115(16) -0.0002(16) 0.0119(16)
C30A 0.036(2) 0.051(3) 0.044(2) 0.011(2) 0.001(2) 0.012(2)
C31A 0.030(2) 0.054(3) 0.059(3) 0.017(2) 0.006(2) 0.011(2)
C32A 0.035(2) 0.041(3) 0.059(3) 0.011(2) 0.013(2) 0.015(2)
C33A 0.033(2) 0.040(2) 0.049(3) 0.011(2) 0.012(2) 0.0119(18)
C34A 0.0229(18) 0.040(2) 0.040(2) 0.0105(18) 0.0036(17) 0.0069(17)
N35A 0.0288(17) 0.046(2) 0.0341(18) 0.0094(15) 0.0048(15) 0.0100(15)
C36A 0.031(2) 0.047(3) 0.039(2) 0.0072(19) 0.0033(18) 0.0136(19)
C37A 0.031(2) 0.052(3) 0.042(2) 0.013(2) 0.0035(19) 0.009(2)
C38A 0.038(2) 0.051(3) 0.034(2) 0.0079(19) 0.0009(19) 0.004(2)
C39A 0.032(2) 0.043(2) 0.038(2) 0.0088(18) 0.0094(19) 0.0071(18)
C40A 0.034(2) 0.042(3) 0.051(3) 0.007(2) 0.015(2) 0.0080(19)
N41A 0.047(2) 0.041(2) 0.061(3) 0.0099(19) 0.026(2) 0.0118(18)
C42A 0.057(3) 0.041(3) 0.062(3) 0.005(2) 0.032(3) 0.003(2)
C43A 0.057(3) 0.051(3) 0.052(3) 0.000(2) 0.029(3) -0.002(2)
N44A 0.040(2) 0.051(2) 0.045(2) 0.0001(18) 0.0163(18) 0.0034(18)
C45A 0.037(2) 0.042(2) 0.043(2) 0.0051(19) 0.012(2) 0.0058(19)
C46A 0.080(4) 0.048(3) 0.073(4) 0.008(3) 0.041(4) 0.015(3)
C47A 0.104(5) 0.044(3) 0.082(4) 0.001(3) 0.063(4) 0.008(3)
C48A 0.094(5) 0.052(3) 0.068(4) -0.006(3) 0.050(4) -0.007(3)
C49A 0.065(3) 0.061(3) 0.054(3) -0.002(3) 0.031(3) -0.002(3)
C50A 0.127(7) 0.054(4) 0.091(5) 0.011(4) 0.062(5) 0.021(4)
C51A 0.145(8) 0.052(4) 0.100(6) -0.004(4) 0.071(6) 0.010(5)
C52A 0.153(9) 0.064(5) 0.088(6) -0.014(4) 0.073(6) -0.017(5)
C53A 0.121(6) 0.063(4) 0.069(4) -0.009(3) 0.050(4) -0.014(4)
C54A 0.035(2) 0.036(2) 0.040(2) 0.0038(18) 0.0051(19) 0.0066(18)
N55A 0.0356(19) 0.042(2) 0.0390(19) 0.0047(16) 0.0040(16) 0.0074(16)
C56A 0.034(2) 0.051(3) 0.041(2) 0.007(2) 0.0036(19) 0.000(2)
C57A 0.038(2) 0.060(3) 0.046(3) 0.005(2) 0.005(2) 0.001(2)
C58A 0.040(2) 0.059(3) 0.039(2) 0.008(2) -0.003(2) 0.002(2)
C59A 0.034(2) 0.051(3) 0.039(2) 0.007(2) 0.0007(19) 0.005(2)
C60A 0.032(2) 0.042(2) 0.034(2) 0.0033(18) 0.0011(18) 0.0096(18)
N61A 0.0293(17) 0.040(2) 0.0359(18) 0.0049(15) 0.0011(15) 0.0108(15)
C62A 0.031(2) 0.044(3) 0.038(2) 0.0048(18) -0.0010(18) 0.0137(18)
C63A 0.032(2) 0.039(2) 0.046(2) -0.0036(19) 0.0016(19) 0.0062(18)
C64A 0.043(2) 0.040(2) 0.043(2) 0.0023(19) 0.006(2) 0.009(2)
C65A 0.035(2) 0.042(2) 0.039(2) 0.0006(18) 0.0077(19) 0.0060(18)
C66A 0.039(2) 0.045(3) 0.039(2) 0.0058(19) 0.001(2) 0.009(2)
N67A 0.046(2) 0.054(2) 0.037(2) 0.0111(18) 0.0031(18) 0.0044(19)
C68A 0.044(2) 0.047(3) 0.043(2) 0.011(2) 0.004(2) 0.007(2)
C69A 0.048(3) 0.041(3) 0.041(2) 0.0082(19) 0.007(2) 0.008(2)
N70A 0.047(2) 0.044(2) 0.039(2) 0.0073(17) 0.0048(18) 0.0042(18)
C71A 0.045(2) 0.045(3) 0.037(2) 0.0074(19) 0.004(2) 0.012(2)
C72A 0.045(3) 0.050(3) 0.041(2) 0.009(2) 0.004(2) 0.003(2)
C73A 0.048(3) 0.042(3) 0.046(3) 0.011(2) 0.007(2) 0.012(2)
C74A 0.050(3) 0.041(3) 0.045(3) 0.007(2) 0.011(2) 0.009(2)
C75A 0.055(3) 0.043(3) 0.043(2) 0.003(2) 0.009(2) 0.003(2)
C76A 0.045(3) 0.049(3) 0.043(2) 0.009(2) 0.003(2) 0.008(2)
C77A 0.053(3) 0.048(3) 0.045(3) 0.010(2) 0.007(2) 0.011(2)
C78A 0.064(3) 0.052(3) 0.048(3) 0.012(2) 0.016(3) 0.003(3)
C79A 0.063(3) 0.043(3) 0.055(3) 0.008(2) 0.014(3) -0.003(2)
Fe1B 0.0276(3) 0.0419(4) 0.0411(4) 0.0076(3) -0.0021(3) 0.0089(3)
C2B 0.030(2) 0.038(2) 0.039(2) 0.0086(18) -0.0008(18) 0.0056(17)
N3B 0.0297(17) 0.040(2) 0.0382(19) 0.0067(15) -0.0004(15) 0.0092(15)
C4B 0.033(2) 0.046(3) 0.040(2) 0.0089(19) -0.0016(19) 0.0058(19)
C5B 0.042(2) 0.042(3) 0.041(2) 0.0033(19) 0.004(2) 0.006(2)
C6B 0.035(2) 0.038(2) 0.049(3) 0.0082(19) 0.003(2) 0.0102(19)
C7B 0.034(2) 0.035(2) 0.039(2) 0.0095(17) 0.0021(18) 0.0043(17)
C8B 0.0278(19) 0.037(2) 0.039(2) 0.0045(17) 0.0036(18) 0.0043(17)
N9B 0.0255(16) 0.041(2) 0.044(2) 0.0061(16) -0.0028(15) 0.0072(15)
C10B 0.032(2) 0.039(2) 0.049(3) 0.0031(19) 0.004(2) 0.0129(18)
C11B 0.041(2) 0.049(3) 0.046(3) 0.000(2) 0.006(2) 0.015(2)
C12B 0.037(2) 0.051(3) 0.038(2) 0.003(2) 0.001(2) 0.011(2)
C13B 0.0271(19) 0.037(2) 0.040(2) 0.0070(17) 0.0017(17) 0.0049(17)
C14B 0.0283(19) 0.037(2) 0.039(2) 0.0098(17) 0.0025(18) 0.0074(17)
N15B 0.0334(18) 0.039(2) 0.041(2) 0.0106(16) 0.0014(16) 0.0089(15)
C16B 0.033(2) 0.041(2) 0.039(2) 0.0117(19) 0.0042(19) 0.0060(18)
C17B 0.031(2) 0.044(2) 0.040(2) 0.0141(19) 0.0044(19) 0.0096(18)
N18B 0.0325(18) 0.045(2) 0.0392(19) 0.0108(16) 0.0013(16) 0.0080(16)
C19B 0.029(2) 0.039(2) 0.039(2) 0.0105(18) 0.0032(18) 0.0046(17)
C20B 0.033(2) 0.041(2) 0.041(2) 0.0106(19) 0.0037(19) 0.0093(18)
C21B 0.032(2) 0.050(3) 0.040(2) 0.019(2) 0.0060(19) 0.0099(19)
C22B 0.036(2) 0.051(3) 0.042(2) 0.017(2) 0.003(2) 0.011(2)
C23B 0.041(2) 0.050(3) 0.040(2) 0.011(2) 0.004(2) 0.010(2)
C24B 0.043(2) 0.052(3) 0.044(3) 0.017(2) 0.008(2) 0.017(2)
C25B 0.036(2) 0.060(3) 0.051(3) 0.026(2) 0.004(2) 0.016(2)
C26B 0.043(3) 0.068(3) 0.044(3) 0.023(2) -0.003(2) 0.011(2)
C27B 0.042(2) 0.062(3) 0.040(2) 0.017(2) 0.000(2) 0.008(2)
C28B 0.0279(19) 0.041(2) 0.038(2) 0.0060(18) -0.0023(17) 0.0091(17)
N29B 0.0305(18) 0.048(2) 0.042(2) 0.0103(17) -0.0008(16) 0.0106(16)
C30B 0.029(2) 0.046(3) 0.054(3) 0.010(2) 0.004(2) 0.0073(19)
C31B 0.034(2) 0.054(3) 0.059(3) 0.008(2) 0.007(2) 0.015(2)
C32B 0.037(2) 0.043(3) 0.057(3) 0.011(2) 0.004(2) 0.013(2)
C33B 0.037(2) 0.041(2) 0.045(2) 0.0096(19) 0.000(2) 0.0076(19)
C34B 0.028(2) 0.040(2) 0.047(2) 0.0050(19) -0.0035(19) 0.0025(18)
N35B 0.0284(17) 0.043(2) 0.046(2) 0.0068(17) -0.0023(16) 0.0079(15)
C36B 0.032(2) 0.040(3) 0.065(3) 0.009(2) 0.000(2) 0.0086(19)
C37B 0.032(2) 0.046(3) 0.078(4) 0.005(3) 0.007(2) 0.012(2)
C38B 0.030(2) 0.053(3) 0.071(3) 0.008(3) 0.003(2) 0.002(2)
C39B 0.033(2) 0.044(3) 0.054(3) 0.007(2) -0.001(2) 0.0078(19)
C40B 0.037(2) 0.039(2) 0.046(2) 0.0056(19) -0.004(2) 0.0034(19)
N41B 0.042(2) 0.041(2) 0.050(2) 0.0087(17) -0.0003(18) 0.0055(17)
C42B 0.043(2) 0.043(3) 0.046(3) 0.009(2) -0.003(2) 0.000(2)
C43B 0.045(3) 0.050(3) 0.059(3) 0.011(2) 0.003(2) 0.003(2)
N44B 0.036(2) 0.047(2) 0.068(3) 0.012(2) 0.003(2) 0.0040(18)
C45B 0.036(2) 0.045(3) 0.047(3) 0.008(2) -0.005(2) 0.001(2)
C46B 0.043(3) 0.051(3) 0.051(3) 0.010(2) -0.005(2) 0.008(2)
C47B 0.045(3) 0.048(3) 0.050(3) 0.008(2) -0.002(2) -0.003(2)
C48B 0.044(3) 0.049(3) 0.062(3) 0.008(2) 0.001(2) -0.004(2)
C49B 0.043(3) 0.055(3) 0.069(4) 0.009(3) 0.004(3) 0.002(2)
C50B 0.049(3) 0.052(3) 0.058(3) 0.016(2) -0.003(2) 0.003(2)
C51B 0.062(3) 0.050(3) 0.065(3) 0.022(3) -0.006(3) -0.001(3)
C52B 0.058(3) 0.060(4) 0.070(4) 0.018(3) 0.010(3) -0.006(3)
C53B 0.057(3) 0.057(3) 0.072(4) 0.010(3) 0.013(3) -0.005(3)
C54B 0.034(2) 0.043(3) 0.042(2) 0.0065(19) -0.003(2) 0.0108(19)
N55B 0.0273(17) 0.041(2) 0.0396(19) 0.0066(16) -0.0001(15) 0.0063(15)
C56B 0.034(2) 0.043(3) 0.042(2) 0.0057(19) -0.0038(19) 0.0078(19)
C57B 0.041(2) 0.050(3) 0.044(3) 0.007(2) 0.005(2) 0.009(2)
C58B 0.030(2) 0.041(2) 0.052(3) 0.003(2) 0.002(2) 0.0002(18)
C59B 0.037(2) 0.042(3) 0.046(3) 0.002(2) -0.004(2) 0.0100(19)
C60B 0.039(2) 0.049(3) 0.044(3) 0.010(2) 0.001(2) 0.011(2)
N61B 0.0370(19) 0.047(2) 0.041(2) 0.0084(17) 0.0018(17) 0.0083(17)
C62B 0.042(3) 0.055(3) 0.052(3) 0.007(2) 0.006(2) 0.007(2)
C63B 0.050(3) 0.071(4) 0.052(3) 0.015(3) 0.013(3) 0.005(3)
C64B 0.059(3) 0.071(4) 0.041(3) 0.013(2) 0.001(2) 0.010(3)
C65B 0.041(3) 0.062(3) 0.041(2) 0.009(2) 0.000(2) 0.008(2)
C66B 0.033(2) 0.057(3) 0.047(3) 0.005(2) -0.003(2) 0.009(2)
N67B 0.039(2) 0.062(3) 0.047(2) -0.002(2) -0.0071(19) 0.0056(19)
C68B 0.050(3) 0.065(4) 0.050(3) -0.004(3) -0.008(3) 0.013(3)
C69B 0.055(3) 0.077(4) 0.051(3) 0.006(3) -0.013(3) 0.010(3)
N70B 0.050(3) 0.082(4) 0.047(2) 0.008(2) -0.009(2) 0.006(2)
C71B 0.046(3) 0.063(3) 0.042(3) 0.005(2) -0.007(2) 0.008(2)
C72B 0.047(3) 0.076(4) 0.051(3) -0.006(3) -0.009(3) 0.004(3)
C73B 0.047(3) 0.080(4) 0.063(4) -0.018(3) -0.015(3) 0.014(3)
C74B 0.060(4) 0.090(5) 0.053(3) -0.004(3) -0.018(3) 0.018(3)
C75B 0.071(4) 0.092(5) 0.047(3) 0.004(3) -0.020(3) 0.006(4)
C76B 0.054(4) 0.108(6) 0.061(4) -0.020(4) -0.019(3) 0.011(4)
C77B 0.053(4) 0.115(6) 0.069(4) -0.026(4) -0.024(3) 0.013(4)
C78B 0.074(5) 0.108(6) 0.070(4) -0.007(4) -0.025(4) 0.020(4)
C79B 0.082(5) 0.104(6) 0.052(3) -0.004(3) -0.025(3) 0.018(4)
B80 0.040(3) 0.083(5) 0.063(4) 0.004(3) 0.016(3) 0.020(3)
F81 0.064(2) 0.076(2) 0.103(3) 0.013(2) 0.021(2) 0.0188(19)
F82 0.071(2) 0.085(3) 0.071(2) -0.0113(19) 0.0003(19) 0.0132(19)
F83 0.071(2) 0.105(3) 0.096(3) 0.023(2) 0.034(2) 0.009(2)
F84 0.0574(19) 0.086(3) 0.075(2) 0.0005(19) 0.0046(18) 0.0040(18)
B85 0.034(2) 0.057(3) 0.043(3) 0.014(2) 0.006(2) 0.015(2)
F86 0.0427(15) 0.0577(18) 0.0687(19) 0.0215(15) 0.0157(14) 0.0142(13)
F87 0.0446(15) 0.0688(19) 0.0444(15) 0.0117(13) 0.0085(13) 0.0168(14)
F88 0.0440(15) 0.0587(18) 0.0485(15) 0.0054(13) 0.0049(13) 0.0186(13)
F89 0.0320(13) 0.076(2) 0.0593(17) 0.0270(15) -0.0062(13) 0.0064(13)
B90 0.062(4) 0.052(3) 0.054(3) 0.016(3) 0.016(3) 0.017(3)
F91 0.0501(18) 0.087(3) 0.099(3) 0.025(2) 0.0072(19) 0.0070(18)
F92 0.0625(19) 0.058(2) 0.087(2) 0.0163(17) 0.0232(18) 0.0029(16)
F93 0.153(4) 0.065(2) 0.084(3) 0.009(2) 0.056(3) 0.031(3)
F94 0.082(2) 0.066(2) 0.0626(19) 0.0197(16) 0.0087(18) 0.0285(18)
B95 0.051(3) 0.059(4) 0.063(4) 0.005(3) -0.009(3) 0.001(3)
F96 0.073(2) 0.068(2) 0.087(3) 0.0107(19) 0.008(2) 0.0160(18)
F97 0.093(3) 0.087(3) 0.101(3) -0.007(2) -0.052(3) -0.004(2)
F98 0.104(3) 0.077(3) 0.059(2) 0.0147(18) -0.025(2) -0.030(2)
F99 0.074(2) 0.069(2) 0.104(3) 0.019(2) 0.017(2) 0.0307(19)
O117 0.069(3) 0.066(4) 0.111(5) -0.021(3) 0.032(3) 0.013(3)

loop_
_atom_type_symbol
_atom_type_description
_atom_type_scat_dispersion_real
_atom_type_scat_dispersion_imag
_atom_type_scat_source
C C 0.0181 0.0091 'International Tables Vol C Tables 4.2.6.8 and 6.1.1.4'
H H 0.0000 0.0000 'International Tables Vol C Tables 4.2.6.8 and 6.1.1.4'
B B 0.0090 0.0039 'International Tables Vol C Tables 4.2.6.8 and 6.1.1.4'
F F 0.0727 0.0534 'International Tables Vol C Tables 4.2.6.8 and 6.1.1.4'
Fe Fe -1.1336 3.1974 'International Tables Vol C Tables 4.2.6.8 and 6.1.1.4'
N N 0.0311 0.0180 'International Tables Vol C Tables 4.2.6.8 and 6.1.1.4'
O O 0.0492 0.0322 'International Tables Vol C Tables 4.2.6.8 and 6.1.1.4'

loop_
_geom_angle_atom_site_label_1
_geom_angle_atom_site_label_2
_geom_angle_atom_site_label_3
_geom_angle
N55A Fe1A N9A 94.11(16)
N55A Fe1A N3A 93.34(16)
N9A Fe1A N3A 82.01(16)
N55A Fe1A N61A 82.10(16)
N9A Fe1A N61A 172.56(16)
N3A Fe1A N61A 91.79(15)
N55A Fe1A N35A 172.49(16)
N9A Fe1A N35A 88.79(16)
N3A Fe1A N35A 93.92(15)
N61A Fe1A N35A 95.76(15)
N55A Fe1A N29A 90.43(16)
N9A Fe1A N29A 97.10(16)
N3A Fe1A N29A 176.18(15)
N61A Fe1A N29A 89.36(16)
N35A Fe1A N29A 82.34(15)
N3A C2A C7A 123.8(4)
N3A C2A C8A 115.2(4)
C7A C2A C8A 121.0(4)
C4A N3A C2A 117.1(4)
C4A N3A Fe1A 128.7(3)
C2A N3A Fe1A 114.2(3)
N3A C4A C5A 122.9(5)
N3A C4A H4A 118.5
C5A C4A H4A 118.5
C6A C5A C4A 119.7(5)
C6A C5A H5A 120.2
C4A C5A H5A 120.2
C5A C6A C7A 118.2(4)
C5A C6A H6A 120.9
C7A C6A H6A 120.9
C2A C7A C6A 118.1(5)
C2A C7A C14A 119.3(4)
C6A C7A C14A 122.6(4)
N9A C8A C13A 123.9(4)
N9A C8A C2A 114.7(4)
C13A C8A C2A 121.4(4)
C10A N9A C8A 117.2(4)
C10A N9A Fe1A 129.0(3)
C8A N9A Fe1A 113.7(3)
N9A C10A C11A 122.6(5)
N9A C10A H10A 118.7
C11A C10A H10A 118.7
C12A C11A C10A 120.2(5)
C12A C11A H11A 119.9
C10A C11A H11A 119.9
C11A C12A C13A 118.1(5)
C11A C12A H12A 121.0
C13A C12A H12A 121.0
C8A C13A C12A 118.1(4)
C8A C13A C19A 120.1(4)
C12A C13A C19A 121.8(5)
N15A C14A C19A 122.2(5)
N15A C14A C7A 117.7(4)
C19A C14A C7A 120.1(4)
C14A N15A C16A 116.3(5)
N15A C16A C20A 117.9(5)
N15A C16A C17A 122.2(5)
C20A C16A C17A 119.9(5)
N18A C17A C23A 119.7(5)
N18A C17A C16A 120.2(5)
C23A C17A C16A 120.0(5)
C19A N18A C17A 117.6(5)
N18A C19A C14A 121.4(4)
N18A C19A C13A 120.6(5)
C14A C19A C13A 118.0(4)
C21A C20A C16A 120.7(6)
C21A C20A H20A 119.6
C16A C20A H20A 119.6
C20A C21A C24A 121.4(7)
C20A C21A C22A 119.6(5)
C24A C21A C22A 119.0(6)
C27A C22A C23A 123.0(6)
C27A C22A C21A 117.2(6)
C23A C22A C21A 119.7(5)
C17A C23A C22A 120.0(6)
C17A C23A H23A 120.0
C22A C23A H23A 120.0
C25A C24A C21A 120.6(7)
C25A C24A H24A 119.7
C21A C24A H24A 119.7
C24A C25A C26A 120.3(6)
C24A C25A H25A 119.9
C26A C25A H25A 119.8
C27A C26A C25A 121.0(6)
C27A C26A H26A 119.5
C25A C26A H26A 119.5
C26A C27A C22A 121.8(7)
C26A C27A H27A 119.1
C22A C27A H27A 119.1
N29A C28A C33A 123.5(4)
N29A C28A C34A 115.1(4)
C33A C28A C34A 121.4(4)
C30A N29A C28A 117.3(4)
C30A N29A Fe1A 129.2(3)
C28A N29A Fe1A 113.3(3)
N29A C30A C31A 122.6(5)
N29A C30A H30A 118.7
C31A C30A H30A 118.7
C32A C31A C30A 120.1(4)
C32A C31A H31A 120.0
C30A C31A H31A 120.0
C31A C32A C33A 118.7(4)
C31A C32A H32A 120.7
C33A C32A H32A 120.7
C28A C33A C32A 117.9(4)
C28A C33A C40A 119.3(4)
C32A C33A C40A 122.8(4)
N35A C34A C39A 123.8(4)
N35A C34A C28A 115.4(4)
C39A C34A C28A 120.8(4)
C36A N35A C34A 117.1(4)
C36A N35A Fe1A 129.1(3)
C34A N35A Fe1A 113.7(3)
N35A C36A C37A 122.4(4)
N35A C36A H36A 118.8
C37A C36A H36A 118.8
C38A C37A C36A 120.2(4)
C38A C37A H37A 119.9
C36A C37A H37A 119.9
C37A C38A C39A 118.9(4)
C37A C38A H38A 120.6
C39A C38A H38A 120.6
C34A C39A C38A 117.7(4)
C34A C39A C45A 119.5(4)
C38A C39A C45A 122.8(4)
N41A C40A C45A 121.5(5)
N41A C40A C33A 119.1(4)
C45A C40A C33A 119.4(4)
C40A N41A C42A 117.5(5)
N41A C42A C46A 119.1(6)
N41A C42A C43A 120.3(5)
C46A C42A C43A 120.5(6)
N44A C43A C49A 119.2(6)
N44A C43A C42A 121.8(5)
C49A C43A C42A 118.9(5)
C45A N44A C43A 116.6(5)
N44A C45A C40A 122.2(4)
N44A C45A C39A 118.3(4)
C40A C45A C39A 119.5(4)
C42A C46A C47A 120.3(7)
C42A C46A H46A 119.9
C47A C46A H46A 119.9
C46A C47A C50A 123.1(8)
C46A C47A C48A 120.1(6)
C50A C47A C48A 116.6(7)
C49A C48A C53A 121.6(8)
C49A C48A C47A 118.8(6)
C53A C48A C47A 119.6(7)
C48A C49A C43A 121.1(7)
C48A C49A H49A 119.5
C43A C49A H49A 119.5
C51A C50A C47A 122.7(9)
C51A C50A H50A 118.7
C47A C50A H50A 118.7
C50A C51A C52A 120.3(8)
C50A C51A H51A 119.9
C52A C51A H51A 119.9
C53A C52A C51A 120.8(8)
C53A C52A H52A 119.6
C51A C52A H52A 119.6
C52A C53A C48A 119.8(9)
C52A C53A H53A 120.1
C48A C53A H53A 120.1
N55A C54A C59A 124.1(4)
N55A C54A C60A 115.2(4)
C59A C54A C60A 120.6(4)
C54A N55A C56A 117.7(4)
C54A N55A Fe1A 114.1(3)
C56A N55A Fe1A 128.0(3)
N55A C56A C57A 122.2(5)
N55A C56A H56A 118.9
C57A C56A H56A 118.9
C58A C57A C56A 120.0(5)
C58A C57A H57A 120.0
C56A C57A H57A 120.0
C57A C58A C59A 118.6(4)
C57A C58A H58A 120.7
C59A C58A H58A 120.7
C54A C59A C58A 117.3(4)
C54A C59A C66A 119.8(4)
C58A C59A C66A 122.9(4)
N61A C60A C65A 123.3(4)
N61A C60A C54A 114.9(4)
C65A C60A C54A 121.8(4)
C62A N61A C60A 117.3(4)
C62A N61A Fe1A 129.1(3)
C60A N61A Fe1A 113.5(3)
N61A C62A C63A 122.0(4)
N61A C62A H62A 119.0
C63A C62A H62A 119.0
C64A C63A C62A 120.8(4)
C64A C63A H63A 119.6
C62A C63A H63A 119.6
C63A C64A C65A 118.2(5)
C63A C64A H64A 120.9
C65A C64A H64A 120.9
C60A C65A C64A 118.4(4)
C60A C65A C71A 118.5(4)
C64A C65A C71A 123.0(4)
N67A C66A C71A 121.8(5)
N67A C66A C59A 118.1(4)
C71A C66A C59A 120.0(4)
C66A N67A C68A 116.8(4)
N67A C68A C72A 118.6(5)
N67A C68A C69A 121.5(4)
C72A C68A C69A 119.8(5)
N70A C69A C75A 119.1(5)
N70A C69A C68A 120.5(4)
C75A C69A C68A 120.4(5)
C71A N70A C69A 116.7(4)
N70A C71A C66A 122.7(4)
N70A C71A C65A 118.2(4)
C66A C71A C65A 119.2(4)
C73A C72A C68A 120.5(5)
C73A C72A H72A 119.8
C68A C72A H72A 119.8
C72A C73A C76A 121.0(5)
C72A C73A C74A 119.4(5)
C76A C73A C74A 119.6(5)
C75A C74A C79A 122.8(5)
C75A C74A C73A 119.7(5)
C79A C74A C73A 117.5(5)
C69A C75A C74A 120.2(5)
C69A C75A H75A 119.9
C74A C75A H75A 119.9
C77A C76A C73A 120.7(5)
C77A C76A H76A 119.6
C73A C76A H76A 119.7
C76A C77A C78A 120.0(5)
C76A C77A H77A 120.0
C78A C77A H77A 120.0
C79A C78A C77A 121.0(5)
C79A C78A H78A 119.5
C77A C78A H78A 119.5
C78A C79A C74A 121.1(5)
C78A C79A H79A 119.4
C74A C79A H79A 119.4
N3B Fe1B N29B 173.77(16)
N3B Fe1B N55B 91.24(16)
N29B Fe1B N55B 94.68(16)
N3B Fe1B N35B 92.08(16)
N29B Fe1B N35B 82.31(16)
N55B Fe1B N35B 171.59(16)
N3B Fe1B N9B 82.86(15)
N29B Fe1B N9B 94.58(16)
N55B Fe1B N9B 96.04(16)
N35B Fe1B N9B 92.04(16)
N3B Fe1B N61B 94.73(16)
N29B Fe1B N61B 88.00(16)
N55B Fe1B N61B 82.12(16)
N35B Fe1B N61B 89.90(17)
N9B Fe1B N61B 176.96(17)
N3B C2B C7B 122.7(4)
N3B C2B C8B 116.3(4)
C7B C2B C8B 121.0(4)
C4B N3B C2B 118.2(4)
C4B N3B Fe1B 129.1(3)
C2B N3B Fe1B 112.6(3)
N3B C4B C5B 122.5(4)
N3B C4B H4B 118.8
C5B C4B H4B 118.7
C6B C5B C4B 119.5(4)
C6B C5B H5B 120.2
C4B C5B H5B 120.2
C5B C6B C7B 118.8(4)
C5B C6B H6B 120.6
C7B C6B H6B 120.6
C2B C7B C6B 118.0(4)
C2B C7B C14B 119.0(4)
C6B C7B C14B 123.0(4)
N9B C8B C13B 123.7(4)
N9B C8B C2B 114.1(4)
C13B C8B C2B 122.1(4)
C10B N9B C8B 117.3(4)
C10B N9B Fe1B 130.1(3)
C8B N9B Fe1B 112.3(3)
N9B C10B C11B 122.3(4)
N9B C10B H10B 118.8
C11B C10B H10B 118.8
C12B C11B C10B 120.1(5)
C12B C11B H11B 120.0
C10B C11B H11B 120.0
C11B C12B C13B 118.7(4)
C11B C12B H12B 120.6
C13B C12B H12B 120.6
C8B C13B C12B 117.7(4)
C8B C13B C19B 118.1(4)
C12B C13B C19B 124.2(4)
N15B C14B C19B 123.2(4)
N15B C14B C7B 117.2(4)
C19B C14B C7B 119.6(4)
C14B N15B C16B 116.5(4)
N15B C16B C20B 118.4(4)
N15B C16B C17B 120.6(4)
C20B C16B C17B 121.0(4)
N18B C17B C23B 119.6(4)
N18B C17B C16B 121.9(4)
C23B C17B C16B 118.4(4)
C19B N18B C17B 116.3(4)
N18B C19B C14B 121.5(4)
N18B C19B C13B 118.8(4)
C14B C19B C13B 119.7(4)
C21B C20B C16B 119.6(4)
C21B C20B H20B 120.2
C16B C20B H20B 120.2
C20B C21B C22B 120.3(4)
C20B C21B C24B 120.2(5)
C22B C21B C24B 119.5(4)
C23B C22B C21B 119.9(4)
C23B C22B C27B 122.3(5)
C21B C22B C27B 117.9(4)
C22B C23B C17B 120.8(5)
C22B C23B H23B 119.6
C17B C23B H23B 119.6
C25B C24B C21B 119.5(5)
C25B C24B H24B 120.2
C21B C24B H24B 120.2
C24B C25B C26B 121.1(5)
C24B C25B H25B 119.4
C26B C25B H25B 119.4
C27B C26B C25B 120.8(5)
C27B C26B H26B 119.6
C25B C26B H26B 119.6
C26B C27B C22B 121.1(5)
C26B C27B H27B 119.4
C22B C27B H27B 119.5
N29B C28B C33B 123.7(4)
N29B C28B C34B 115.6(4)
C33B C28B C34B 120.7(4)
C30B N29B C28B 117.7(4)
C30B N29B Fe1B 129.7(4)
C28B N29B Fe1B 112.3(3)
N29B C30B C31B 121.8(5)
N29B C30B H30B 119.1
C31B C30B H30B 119.1
C32B C31B C30B 120.9(5)
C32B C31B H31B 119.6
C30B C31B H31B 119.6
C31B C32B C33B 118.4(5)
C31B C32B H32B 120.8
C33B C32B H32B 120.8
C32B C33B C28B 117.4(4)
C32B C33B C40B 123.4(4)
C28B C33B C40B 119.1(4)
N35B C34B C39B 123.0(4)
N35B C34B C28B 115.2(4)
C39B C34B C28B 121.7(4)
C36B N35B C34B 117.2(4)
C36B N35B Fe1B 129.8(3)
C34B N35B Fe1B 112.2(3)
N35B C36B C37B 123.0(5)
N35B C36B H36B 118.5
C37B C36B H36B 118.5
C38B C37B C36B 119.7(5)
C38B C37B H37B 120.2
C36B C37B H37B 120.2
C37B C38B C39B 119.0(5)
C37B C38B H3B8 120.5
C39B C38B H3B8 120.5
C34B C39B C38B 118.0(5)
C34B C39B C45B 118.9(4)
C38B C39B C45B 123.1(5)
N41B C40B C45B 121.8(5)
N41B C40B C33B 118.5(4)
C45B C40B C33B 119.7(4)
C40B N41B C42B 117.2(4)
N41B C42B C46B 119.4(5)
N41B C42B C43B 120.6(5)
C46B C42B C43B 119.9(5)
N44B C43B C49B 119.1(5)
N44B C43B C42B 121.1(5)
C49B C43B C42B 119.8(5)
C45B N44B C43B 116.7(4)
N44B C45B C40B 122.6(5)
N44B C45B C39B 117.9(4)
C40B C45B C39B 119.5(4)
C42B C46B C47B 120.5(5)
C42B C46B H46B 119.8
C47B C46B H46B 119.8
C46B C47B C48B 120.1(5)
C46B C47B C50B 122.1(5)
C48B C47B C50B 117.9(5)
C49B C48B C47B 119.3(5)
C49B C48B C53B 121.8(5)
C47B C48B C53B 118.9(5)
C43B C49B C48B 120.4(5)
C43B C49B H49B 119.8
C48B C49B H49B 119.8
C51B C50B C47B 121.5(6)
C51B C50B H50B 119.3
C47B C50B H50B 119.2
C50B C51B C52B 120.4(5)
C50B C51B H51B 119.8
C52B C51B H51B 119.8
C53B C52B C51B 120.6(6)
C53B C52B H52B 119.7
C51B C52B H52B 119.7
C52B C53B C48B 120.7(6)
C52B C53B H53B 119.7
C48B C53B H53B 119.7
N55B C54B C59B 122.8(5)
N55B C54B C60B 115.8(4)
C59B C54B C60B 121.3(4)
C56B N55B C54B 118.3(4)
C56B N55B Fe1B 128.7(3)
C54B N55B Fe1B 113.0(3)
N55B C56B C57B 122.0(4)
N55B C56B H56B 119.0
C57B C56B H56B 119.0
C58B C57B C56B 119.3(5)
C58B C57B H57B 120.3
C56B C57B H57B 120.3
C57B C58B C59B 119.7(4)
C57B C58B H58B 120.1
C59B C58B H58B 120.1
C54B C59B C58B 117.7(4)
C54B C59B C66B 118.7(5)
C58B C59B C66B 123.6(4)
N61B C60B C65B 123.0(5)
N61B C60B C54B 115.2(4)
C65B C60B C54B 121.8(5)
C62B N61B C60B 117.3(4)
C62B N61B Fe1B 129.6(4)
C60B N61B Fe1B 112.9(3)
N61B C62B C63B 123.1(5)
N61B C62B H62B 118.5
C63B C62B H62B 118.5
C64B C63B C62B 119.5(5)
C64B C63B H63B 120.3
C62B C63B H63B 120.3
C63B C64B C65B 118.7(5)
C63B C64B H64B 120.6
C65B C64B H64B 120.6
C64B C65B C60B 118.4(5)
C64B C65B C71B 123.4(5)
C60B C65B C71B 118.2(5)
N67B C66B C71B 121.8(5)
N67B C66B C59B 118.6(5)
C71B C66B C59B 119.6(4)
C66B N67B C68B 115.9(5)
N67B C68B C72B 118.5(6)
N67B C68B C69B 121.6(5)
C72B C68B C69B 119.7(5)
N70B C69B C75B 118.6(6)
N70B C69B C68B 121.5(5)
C75B C69B C68B 119.9(6)
C71B N70B C69B 116.4(5)
N70B C71B C66B 122.6(5)
N70B C71B C65B 117.3(5)
C66B C71B C65B 120.0(4)
C73B C72B C68B 119.5(6)
C73B C72B H72B 120.2
C68B C72B H72B 120.2
C72B C73B C74B 120.1(6)
C72B C73B C76B 120.3(7)
C74B C73B C76B 119.6(6)
C75B C74B C73B 119.7(6)
C75B C74B C79B 121.1(8)
C73B C74B C79B 119.2(6)
C74B C75B C69B 120.8(7)
C74B C75B H75B 119.6
C69B C75B H75B 119.6
C77B C76B C73B 117.4(8)
C77B C76B H76B 121.3
C73B C76B H76B 121.3
C76B C77B C78B 123.1(7)
C76B C77B H77B 118.5
C78B C77B H77B 118.5
C79B C78B C77B 120.0(7)
C79B C78B H78B 120.0
C77B C78B H78B 120.0
C78B C79B C74B 120.5(8)
C78B C79B H79B 119.7
C74B C79B H79B 119.7
F81 B80 F84 111.8(6)
F81 B80 F82 111.9(6)
F84 B80 F82 109.5(5)
F81 B80 F83 109.7(5)
F84 B80 F83 106.9(5)
F82 B80 F83 106.6(6)
F88 B85 F89 109.7(5)
F88 B85 F86 110.4(4)
F89 B85 F86 109.8(4)
F88 B85 F87 109.2(4)
F89 B85 F87 109.4(4)
F86 B85 F87 108.4(5)
F93 B90 F94 112.2(5)
F93 B90 F91 108.0(5)
F94 B90 F91 108.9(5)
F93 B90 F92 110.4(5)
F94 B90 F92 110.0(5)
F91 B90 F92 107.1(5)
F96 B95 F97 111.5(6)
F96 B95 F98 109.6(5)
F97 B95 F98 108.0(5)
F96 B95 F99 109.1(5)
F97 B95 F99 111.1(6)
F98 B95 F99 107.5(6)
O101 C100 H10C 109.5
O101 C100 H10D 109.5
H10C C100 H10D 109.5
O101 C100 H10E 109.5
H10C C100 H10E 109.5
H10D C100 H10E 109.5
C100 O101 H101 109.5
O103 C102 H10F 109.5
O103 C102 H10G 109.5
H10F C102 H10G 109.5
O103 C102 H10H 109.5
H10F C102 H10H 109.5
H10G C102 H10H 109.5
C102 O103 H103 109.5
O114 C113 H11F 109.5
O114 C113 H11G 109.5
H11F C113 H11G 109.5
O114 C113 H11H 109.5
H11F C113 H11H 109.5
H11G C113 H11H 109.5
C113 O114 H114 109.5
O116 C115 H11I 109.5
O116 C115 H11J 109.5
H11I C115 H11J 109.5
O116 C115 H11K 109.5
H11I C115 H11K 109.5
H11J C115 H11K 109.5
C115 O116 H116 109.5

loop_
_geom_bond_atom_site_label_1
_geom_bond_atom_site_label_2
_geom_bond_distance
Fe1A N55A 1.969(4)
Fe1A N9A 1.978(4)
Fe1A N3A 1.979(4)
Fe1A N61A 1.979(4)
Fe1A N35A 1.981(4)
Fe1A N29A 1.994(4)
C2A N3A 1.349(6)
C2A C7A 1.377(6)
C2A C8A 1.449(6)
N3A C4A 1.332(6)
C4A C5A 1.393(7)
C4A H4A 0.9500
C5A C6A 1.367(7)
C5A H5A 0.9500
C6A C7A 1.409(7)
C6A H6A 0.9500
C7A C14A 1.462(7)
C8A N9A 1.369(6)
C8A C13A 1.375(7)
N9A C10A 1.339(6)
C10A C11A 1.392(7)
C10A H10A 0.9500
C11A C12A 1.380(7)
C11A H11A 0.9500
C12A C13A 1.416(7)
C12A H12A 0.9500
C13A C19A 1.468(7)
C14A N15A 1.327(6)
C14A C19A 1.452(7)
N15A C16A 1.358(7)
C16A C20A 1.405(7)
C16A C17A 1.431(8)
C17A N18A 1.372(7)
C17A C23A 1.397(8)
N18A C19A 1.316(7)
C20A C21A 1.393(9)
C20A H20A 0.9500
C21A C24A 1.425(8)
C21A C22A 1.441(10)
C22A C27A 1.413(9)
C22A C23A 1.417(8)
C23A H23A 0.9500
C24A C25A 1.347(10)
C24A H24A 0.9500
C25A C26A 1.407(11)
C25A H25A 0.9500
C26A C27A 1.343(9)
C26A H26A 0.9500
C27A H27A 0.9500
C28A N29A 1.364(6)
C28A C33A 1.384(6)
C28A C34A 1.452(6)
N29A C30A 1.350(6)
C30A C31A 1.380(7)
C30A H30A 0.9500
C31A C32A 1.378(8)
C31A H31A 0.9500
C32A C33A 1.411(6)
C32A H32A 0.9500
C33A C40A 1.452(7)
C34A N35A 1.361(6)
C34A C39A 1.381(6)
N35A C36A 1.345(5)
C36A C37A 1.387(7)
C36A H36A 0.9500
C37A C38A 1.364(7)
C37A H37A 0.9500
C38A C39A 1.409(6)
C38A H38A 0.9500
C39A C45A 1.456(7)
C40A N41A 1.319(6)
C40A C45A 1.451(7)
N41A C42A 1.365(7)
C42A C46A 1.385(8)
C42A C43A 1.443(9)
C43A N44A 1.353(7)
C43A C49A 1.413(8)
N44A C45A 1.326(6)
C46A C47A 1.393(10)
C46A H46A 0.9500
C47A C50A 1.422(9)
C47A C48A 1.464(11)
C48A C49A 1.381(9)
C48A C53A 1.417(10)
C49A H49A 0.9500
C50A C51A 1.337(12)
C50A H50A 0.9500
C51A C52A 1.422(14)
C51A H51A 0.9500
C52A C53A 1.372(12)
C52A H52A 0.9500
C53A H53A 0.9500
C54A N55A 1.342(6)
C54A C59A 1.389(6)
C54A C60A 1.450(7)
N55A C56A 1.348(6)
C56A C57A 1.384(7)
C56A H56A 0.9500
C57A C58A 1.382(7)
C57A H57A 0.9500
C58A C59A 1.409(7)
C58A H58A 0.9500
C59A C66A 1.457(7)
C60A N61A 1.355(6)
C60A C65A 1.390(7)
N61A C62A 1.355(6)
C62A C63A 1.386(7)
C62A H62A 0.9500
C63A C64A 1.368(7)
C63A H63A 0.9500
C64A C65A 1.403(7)
C64A H64A 0.9500
C65A C71A 1.487(6)
C66A N67A 1.311(6)
C66A C71A 1.438(7)
N67A C68A 1.360(7)
C68A C72A 1.399(7)
C68A C69A 1.427(7)
C69A N70A 1.371(6)
C69A C75A 1.385(7)
N70A C71A 1.305(7)
C72A C73A 1.394(7)
C72A H72A 0.9500
C73A C76A 1.429(7)
C73A C74A 1.444(8)
C74A C75A 1.401(7)
C74A C79A 1.422(7)
C75A H75A 0.9500
C76A C77A 1.356(7)
C76A H76A 0.9500
C77A C78A 1.425(8)
C77A H77A 0.9500
C78A C79A 1.366(8)
C78A H78A 0.9500
C79A H79A 0.9500
Fe1B N3B 1.953(4)
Fe1B N29B 1.980(4)
Fe1B N55B 1.981(4)
Fe1B N35B 1.982(4)
Fe1B N9B 1.985(4)
Fe1B N61B 1.994(4)
C2B N3B 1.362(5)
C2B C7B 1.387(6)
C2B C8B 1.444(6)
N3B C4B 1.327(6)
C4B C5B 1.393(7)
C4B H4B 0.9500
C5B C6B 1.377(7)
C5B H5B 0.9500
C6B C7B 1.402(7)
C6B H6B 0.9500
C7B C14B 1.471(6)
C8B N9B 1.367(6)
C8B C13B 1.390(6)
N9B C10B 1.337(6)
C10B C11B 1.388(7)
C10B H10B 0.9500
C11B C12B 1.387(7)
C11B H11B 0.9500
C12B C13B 1.395(7)
C12B H12B 0.9500
C13B C19B 1.472(6)
C14B N15B 1.304(6)
C14B C19B 1.440(7)
N15B C16B 1.371(6)
C16B C20B 1.401(6)
C16B C17B 1.427(7)
C17B N18B 1.363(6)
C17B C23B 1.406(6)
N18B C19B 1.324(6)
C20B C21B 1.391(6)
C20B H20B 0.9500
C21B C22B 1.423(7)
C21B C24B 1.437(6)
C22B C23B 1.395(7)
C22B C27B 1.430(6)
C23B H23B 0.9500
C24B C25B 1.357(7)
C24B H24B 0.9500
C25B C26B 1.407(8)
C25B H25B 0.9500
C26B C27B 1.347(7)
C26B H26B 0.9500
C27B H27B 0.9500
C28B N29B 1.360(6)
C28B C33B 1.398(6)
C28B C34B 1.438(6)
N29B C30B 1.335(6)
C30B C31B 1.387(7)
C30B H30B 0.9500
C31B C32B 1.380(8)
C31B H31B 0.9500
C32B C33B 1.396(7)
C32B H32B 0.9500
C33B C40B 1.464(7)
C34B N35B 1.364(6)
C34B C39B 1.393(7)
N35B C36B 1.336(6)
C36B C37B 1.389(8)
C36B H36B 0.9500
C37B C38B 1.371(8)
C37B H37B 0.9500
C38B C39B 1.399(7)
C38B H3B8 0.9500
C39B C45B 1.468(7)
C40B N41B 1.321(6)
C40B C45B 1.435(7)
N41B C42B 1.370(7)
C42B C46B 1.389(7)
C42B C43B 1.435(8)
C43B N44B 1.367(7)
C43B C49B 1.389(8)
N44B C45B 1.318(7)
C46B C47B 1.396(8)
C46B H46B 0.9500
C47B C48B 1.427(8)
C47B C50B 1.428(8)
C48B C49B 1.411(8)
C48B C53B 1.428(8)
C49B H49B 0.9500
C50B C51B 1.352(8)
C50B H50B 0.9500
C51B C52B 1.407(9)
C51B H51B 0.9500
C52B C53B 1.358(9)
C52B H52B 0.9500
C53B H53B 0.9500
C54B N55B 1.360(6)
C54B C59B 1.390(7)
C54B C60B 1.440(7)
N55B C56B 1.332(6)
C56B C57B 1.403(7)
C56B H56B 0.9500
C57B C58B 1.366(7)
C57B H57B 0.9500
C58B C59B 1.395(7)
C58B H58B 0.9500
C59B C66B 1.470(7)
C60B N61B 1.357(6)
C60B C65B 1.398(7)
N61B C62B 1.341(7)
C62B C63B 1.391(8)
C62B H62B 0.9500
C63B C64B 1.377(8)
C63B H63B 0.9500
C64B C65B 1.395(8)
C64B H64B 0.9500
C65B C71B 1.462(8)
C66B N67B 1.320(7)
C66B C71B 1.441(8)
N67B C68B 1.378(7)
C68B C72B 1.408(8)
C68B C69B 1.411(9)
C69B N70B 1.360(8)
C69B C75B 1.396(8)
N70B C71B 1.312(7)
C72B C73B 1.407(8)
C72B H72B 0.9500
C73B C74B 1.414(11)
C73B C76B 1.448(9)
C74B C75B 1.385(10)
C74B C79B 1.446(8)
C75B H75B 0.9500
C76B C77B 1.389(10)
C76B H76B 0.9500
C77B C78B 1.403(12)
C77B H77B 0.9500
C78B C79B 1.351(11)
C78B H78B 0.9500
C79B H79B 0.9500
B80 F81 1.340(8)
B80 F84 1.373(8)
B80 F82 1.385(8)
B80 F83 1.437(8)
B85 F88 1.380(6)
B85 F89 1.390(6)
B85 F86 1.395(7)
B85 F87 1.399(6)
B90 F93 1.369(8)
B90 F94 1.379(7)
B90 F91 1.397(8)
B90 F92 1.398(7)
B95 F96 1.372(8)
B95 F97 1.380(7)
B95 F98 1.391(8)
B95 F99 1.391(9)
C100 O101 1.397(11)
C100 H10C 0.9800
C100 H10D 0.9800
C100 H10E 0.9800
O101 H101 0.8400
C102 O103 1.381(12)
C102 H10F 0.9800
C102 H10G 0.9800
C102 H10H 0.9800
O103 H103 0.8400
C104 O105 1.341(16)
C104 H10I 0.9800
C104 H10J 0.9800
C104 H10K 0.9800
O105 H105 0.8400
C106 O107 1.39(2)
C106 H10L 0.9800
C106 H10M 0.9800
C106 H10N 0.9800
O107 H107 0.8400
C108 O109 1.368(18)
C108 H10O 0.9800
C108 H10P 0.9800
C108 H10Q 0.9800
O109 H109 0.8400
C111 O112 1.434(18)
C111 H11C 0.9800
C111 H11D 0.9800
C111 H11E 0.9800
O112 H112 0.8400
C113 O114 1.428(19)
C113 H11F 0.9800
C113 H11G 0.9800
C113 H11H 0.9800
O114 H114 0.8400
C115 O116 1.386(19)
C115 H11I 0.9800
C115 H11J 0.9800
C115 H11K 0.9800
O116 H116 0.8400
